data_7226732
loop_
_publ_author_name
'Ovsyannikov, A. S.'
'Lang, M. N.'
'Ferlay, S.'
'Solovieva, S. E.'
'Antipin, I. S.'
'Konovalov, A. I.'
'Kyritsakas, N.'
'Hosseini, M. W.'

_publ_section_title
;
 Molecular tectonics: tetracarboxythiacalix[4]arene derivatives as tectons
 for the formation of hydrogen-bonded networks
;
_journal_issue 44
_journal_name_full CrystEngComm
_journal_page_first 8622
_journal_paper_doi 10.1039/C6CE02026G
_journal_volume 18
_journal_year 2016
_chemical_formula_moiety '2(C48 H53 O8 S8), 3(C10 H20 N4), 4(C3 H7 N O), H2 O'
_chemical_formula_sum 'C138 H196 N16 O21 S16'
_chemical_formula_weight 2928.06
_space_group_crystal_system monoclinic
_space_group_IT_number 15
_space_group_name_Hall '-C 2yc'
_space_group_name_H-M_alt 'C 1 2/c 1'
_symmetry_space_group_name_Hall '-C 2yc'
_symmetry_space_group_name_H-M 'C 1 2/c 1'
_atom_sites_solution_hydrogens mixed
_audit_creation_method SHELXL-2014/6
_audit_update_record
;
2016-09-15 deposited with the CCDC.
2016-10-06 downloaded from the CCDC.
;
_cell_angle_alpha 90
_cell_angle_beta 125.5250(10)
_cell_angle_gamma 90
_cell_formula_units_Z 4
_cell_length_a 41.2998(17)
_cell_length_b 16.5977(7)
_cell_length_c 29.4977(11)
_cell_measurement_reflns_used 67000
_cell_measurement_temperature 173(2)
_cell_measurement_theta_max 25.
_cell_measurement_theta_min 2.5
_cell_volume 16456.4(12)
_computing_cell_refinement 'Bruker SAINT'
_computing_data_collection 'Bruker APEX2'
_computing_data_reduction 'Bruker SAINT'
_computing_molecular_graphics 'Bruker SHELXTL'
_computing_publication_material 'Bruker SHELXTL'
_computing_structure_refinement 'SHELXL-2014 (Sheldrick 2014)'
_computing_structure_solution 'SHELXS-97 (Sheldrick 2008)'
_diffrn_ambient_temperature 173(2)
_diffrn_measured_fraction_theta_full 0.989
_diffrn_measured_fraction_theta_max 0.953
_diffrn_measurement_device_type 'Bruker APEX-II CCD'
_diffrn_measurement_method '\f and \w scans'
_diffrn_radiation_type MoK\a
_diffrn_radiation_wavelength 0.71073
_diffrn_reflns_av_R_equivalents 0.0797
_diffrn_reflns_av_unetI/netI 0.1103
_diffrn_reflns_Laue_measured_fraction_full 0.989
_diffrn_reflns_Laue_measured_fraction_max 0.953
_diffrn_reflns_limit_h_max 53
_diffrn_reflns_limit_h_min -58
_diffrn_reflns_limit_k_max 23
_diffrn_reflns_limit_k_min -23
_diffrn_reflns_limit_l_max 36
_diffrn_reflns_limit_l_min -40
_diffrn_reflns_number 67396
_diffrn_reflns_point_group_measured_fraction_full 0.989
_diffrn_reflns_point_group_measured_fraction_max 0.953
_diffrn_reflns_theta_full 25.242
_diffrn_reflns_theta_max 30.164
_diffrn_reflns_theta_min 1.368
_exptl_absorpt_coefficient_mu 0.273
_exptl_absorpt_correction_T_max 0.990
_exptl_absorpt_correction_T_min 0.980
_exptl_absorpt_correction_type multi-scan
_exptl_absorpt_process_details sadabs
_exptl_crystal_colour colorless
_exptl_crystal_density_diffrn 1.182
_exptl_crystal_density_meas ?
_exptl_crystal_description prism
_exptl_crystal_F_000 6240
_exptl_crystal_size_max 0.070
_exptl_crystal_size_mid 0.060
_exptl_crystal_size_min 0.060
_refine_diff_density_max 1.678
_refine_diff_density_min -0.636
_refine_diff_density_rms 0.152
_refine_ls_extinction_method none
_refine_ls_goodness_of_fit_ref 1.045
_refine_ls_hydrogen_treatment mixed
_refine_ls_matrix_type full
_refine_ls_number_parameters 923
_refine_ls_number_reflns 23231
_refine_ls_number_restraints 8
_refine_ls_restrained_S_all 1.049
_refine_ls_R_factor_all 0.2029
_refine_ls_R_factor_gt 0.1084
_refine_ls_shift/su_max 0.001
_refine_ls_shift/su_mean 0.000
_refine_ls_structure_factor_coef Fsqd
_refine_ls_weighting_details 'w=1/[\s^2^(Fo^2^)+(0.2000P)^2^+0.5979P] where P=(Fo^2^+2Fc^2^)/3'
_refine_ls_weighting_scheme calc
_refine_ls_wR_factor_gt 0.2986
_refine_ls_wR_factor_ref 0.3609
_reflns_Friedel_coverage 0.000
_reflns_number_gt 10577
_reflns_number_total 23231
_reflns_threshold_expression 'I > 2\s(I)'
_cod_data_source_file c6ce02026g2.cif
_cod_data_source_block e3746a_a
_cod_depositor_comments
;
The following automatic conversions were performed:

'_exptl_crystal_density_meas' value 'none' was changed to '?' - the
value is perceived as not measured.

Automatic conversion script
Id: cif_fix_values 4268 2015-11-12 08:31:59Z antanas 

 Adding full bibliography for 7226728--7226735.cif.
;
_cod_database_code 7226732
_shelx_space_group_comment
;
The symmetry employed for this shelxl refinement is uniquely defined
by the following loop, which should always be used as a source of
symmetry information in preference to the above space-group names.
They are only intended as comments.
;
_shelx_estimated_absorpt_t_min 0.981
_shelx_estimated_absorpt_t_max 0.984
_shelxl_version_number 2014/6

loop_
_space_group_symop_operation_xyz
'x, y, z'
'-x, y, -z+1/2'
'x+1/2, y+1/2, z'
'-x+1/2, y+1/2, -z+1/2'
'-x, -y, -z'
'x, -y, z-1/2'
'-x+1/2, -y+1/2, -z'
'x+1/2, -y+1/2, z-1/2'

loop_
_atom_site_label
_atom_site_type_symbol
_atom_site_fract_x
_atom_site_fract_y
_atom_site_fract_z
_atom_site_U_iso_or_equiv
_atom_site_adp_type
_atom_site_occupancy
_atom_site_site_symmetry_order
_atom_site_calc_flag
_atom_site_refinement_flags_posn
_atom_site_refinement_flags_adp
_atom_site_refinement_flags_occupancy
S1 S 0.70321(4) 0.84415(9) 0.57024(6) 0.0434(3) Uani 1 1 d . . .
C1 C 0.66537(15) 0.8495(3) 0.5817(2) 0.0357(11) Uani 1 1 d . . .
C2 C 0.62419(15) 0.8462(3) 0.53751(19) 0.0345(11) Uani 1 1 d . . .
C3 C 0.59792(14) 0.8485(3) 0.5526(2) 0.0340(10) Uani 1 1 d . . .
C4 C 0.61129(14) 0.8605(3) 0.6079(2) 0.0360(11) Uani 1 1 d . . .
H4 H 0.5925 0.8650 0.6165 0.043 Uiso 1 1 calc R U .
C5 C 0.65211(15) 0.8662(3) 0.65100(19) 0.0342(10) Uani 1 1 d . . .
C6 C 0.67862(15) 0.8594(3) 0.6369(2) 0.0375(11) Uani 1 1 d . . .
H6 H 0.7064 0.8616 0.6654 0.045 Uiso 1 1 calc R U .
S2 S 0.60954(4) 0.83306(8) 0.46834(5) 0.0427(3) Uani 1 1 d . . .
C7 C 0.57883(18) 0.9196(3) 0.4324(2) 0.0497(14) Uani 1 1 d . . .
H7A H 0.5733 0.9222 0.3950 0.060 Uiso 1 1 calc R U .
H7B H 0.5531 0.9120 0.4271 0.060 Uiso 1 1 calc R U .
C8 C 0.5966(2) 1.0003(4) 0.4619(2) 0.0563(17) Uani 1 1 d . . .
O1 O 0.5725(2) 1.0434(4) 0.4629(3) 0.115(2) Uani 1 1 d . . .
O2 O 0.63021(19) 1.0174(3) 0.4812(2) 0.0862(17) Uani 1 1 d . . .
C9 C 0.66710(16) 0.8697(3) 0.7120(2) 0.0400(11) Uani 1 1 d . . .
C10 C 0.6878(3) 0.7874(5) 0.7381(3) 0.084(3) Uani 1 1 d . . .
H10A H 0.7093 0.7794 0.7337 0.127 Uiso 1 1 calc R U .
H10B H 0.6683 0.7438 0.7192 0.127 Uiso 1 1 calc R U .
H10C H 0.6988 0.7872 0.7778 0.127 Uiso 1 1 calc R U .
C11 C 0.63454(19) 0.8852(5) 0.7193(3) 0.071(2) Uani 1 1 d . . .
H11A H 0.6457 0.8848 0.7591 0.107 Uiso 1 1 calc R U .
H11B H 0.6142 0.8430 0.7002 0.107 Uiso 1 1 calc R U .
H11C H 0.6225 0.9378 0.7034 0.107 Uiso 1 1 calc R U .
C12 C 0.6977(2) 0.9358(5) 0.7425(2) 0.067(2) Uani 1 1 d . . .
H12A H 0.6845 0.9884 0.7304 0.101 Uiso 1 1 calc R U .
H12B H 0.7174 0.9320 0.7341 0.101 Uiso 1 1 calc R U .
H12C H 0.7111 0.9298 0.7827 0.101 Uiso 1 1 calc R U .
S3 S 0.54546(4) 0.84107(7) 0.50350(5) 0.0392(3) Uani 1 1 d . . .
C13 C 0.53721(14) 0.7394(3) 0.48102(18) 0.0323(10) Uani 1 1 d . . .
C14 C 0.54642(13) 0.6737(3) 0.51671(18) 0.0285(9) Uani 1 1 d . . .
C15 C 0.53754(13) 0.5968(3) 0.49281(19) 0.0304(10) Uani 1 1 d . . .
C16 C 0.51685(14) 0.5872(3) 0.43577(19) 0.0344(10) Uani 1 1 d . . .
H16 H 0.5096 0.5343 0.4207 0.041 Uiso 1 1 calc R U .
C17 C 0.50630(14) 0.6514(3) 0.39962(19) 0.0373(11) Uani 1 1 d . . .
C18 C 0.51807(14) 0.7272(3) 0.4242(2) 0.0397(12) Uani 1 1 d . . .
H18 H 0.5128 0.7726 0.4012 0.048 Uiso 1 1 calc R U .
S4 S 0.56909(4) 0.69068(7) 0.58859(5) 0.0331(3) Uani 1 1 d . . .
C19 C 0.53550(15) 0.6403(3) 0.5993(2) 0.0376(11) Uani 1 1 d . . .
H19A H 0.5083 0.6408 0.5644 0.045 Uiso 1 1 calc R U .
H19B H 0.5438 0.5836 0.6101 0.045 Uiso 1 1 calc R U .
C20 C 0.53589(17) 0.6837(3) 0.6453(2) 0.0404(12) Uani 1 1 d . . .
O3 O 0.50175(12) 0.6981(3) 0.63475(16) 0.0515(10) Uani 1 1 d . . .
O4 O 0.56763(12) 0.7036(3) 0.68841(16) 0.0555(11) Uani 1 1 d . . .
C21 C 0.48791(19) 0.6383(4) 0.3384(2) 0.0501(14) Uani 1 1 d . . .
C22 C 0.5220(4) 0.6378(8) 0.3333(3) 0.143(3) Uani 1 1 d . . .
H22A H 0.5358 0.5859 0.3464 0.215 Uiso 1 1 calc R U .
H22B H 0.5405 0.6813 0.3560 0.215 Uiso 1 1 calc R U .
H22C H 0.5119 0.6457 0.2943 0.215 Uiso 1 1 calc R U .
C23 C 0.4689(4) 0.5559(8) 0.3181(3) 0.143(3) Uani 1 1 d . . .
H23A H 0.4612 0.5472 0.2802 0.215 Uiso 1 1 calc R U .
H23B H 0.4452 0.5530 0.3181 0.215 Uiso 1 1 calc R U .
H23C H 0.4879 0.5144 0.3429 0.215 Uiso 1 1 calc R U .
C24 C 0.4578(4) 0.7003(8) 0.3033(3) 0.143(3) Uani 1 1 d . . .
H24A H 0.4499 0.6957 0.2650 0.215 Uiso 1 1 calc R U .
H24B H 0.4690 0.7539 0.3179 0.215 Uiso 1 1 calc R U .
H24C H 0.4344 0.6925 0.3037 0.215 Uiso 1 1 calc R U .
S5 S 0.55149(3) 0.50642(7) 0.53180(5) 0.0324(3) Uani 1 1 d . . .
C25 C 0.60445(14) 0.5095(3) 0.57779(19) 0.0316(10) Uani 1 1 d . . .
C26 C 0.62926(14) 0.5152(3) 0.55912(19) 0.0311(10) Uani 1 1 d . . .
C27 C 0.67049(14) 0.5077(3) 0.6001(2) 0.0359(11) Uani 1 1 d . . .
C28 C 0.68556(15) 0.4933(3) 0.6552(2) 0.0386(11) Uani 1 1 d . . .
H28 H 0.7135 0.4876 0.6816 0.046 Uiso 1 1 calc R U .
C29 C 0.66109(15) 0.4868(3) 0.6734(2) 0.0388(11) Uani 1 1 d . . .
C30 C 0.62065(14) 0.4965(3) 0.6334(2) 0.0366(11) Uani 1 1 d . . .
H30 H 0.6033 0.4941 0.6446 0.044 Uiso 1 1 calc R U .
S6 S 0.60896(4) 0.53950(10) 0.48935(5) 0.0451(3) Uani 1 1 d . . .
C31 C 0.61833(19) 0.4506(4) 0.4641(3) 0.0637(18) Uani 1 1 d . . .
H31A H 0.6202 0.4656 0.4332 0.076 Uiso 1 1 calc R U .
H31B H 0.6443 0.4274 0.4943 0.076 Uiso 1 1 calc R U .
C32 C 0.5873(2) 0.3892(5) 0.4444(3) 0.0637(18) Uani 1 1 d D . .
O5 O 0.5941(3) 0.3221(5) 0.4616(4) 0.143(3) Uani 1 1 d . . .
O6 O 0.55105(15) 0.4114(3) 0.4079(2) 0.0870(16) Uani 1 1 d D . .
H6D H 0.5357 0.3727 0.4008 0.130 Uiso 1 1 calc R U .
C33 C 0.67900(17) 0.4757(4) 0.7350(2) 0.0551(16) Uani 1 1 d . . .
C34 C 0.6487(2) 0.4887(8) 0.7473(3) 0.114(4) Uani 1 1 d . . .
H34A H 0.6335 0.5378 0.7286 0.171 Uiso 1 1 calc R U .
H34B H 0.6623 0.4942 0.7876 0.171 Uiso 1 1 calc R U .
H34C H 0.6306 0.4425 0.7337 0.171 Uiso 1 1 calc R U .
C35 C 0.7129(2) 0.5359(5) 0.7689(3) 0.072(2) Uani 1 1 d . . .
H35A H 0.7027 0.5908 0.7565 0.108 Uiso 1 1 calc R U .
H35B H 0.7337 0.5253 0.7635 0.108 Uiso 1 1 calc R U .
H35C H 0.7239 0.5304 0.8085 0.108 Uiso 1 1 calc R U .
C36 C 0.6967(3) 0.3878(5) 0.7512(3) 0.092(3) Uani 1 1 d . . .
H36A H 0.7094 0.3789 0.7910 0.138 Uiso 1 1 calc R U .
H36B H 0.7165 0.3814 0.7432 0.138 Uiso 1 1 calc R U .
H36C H 0.6753 0.3486 0.7295 0.138 Uiso 1 1 calc R U .
S7 S 0.70641(4) 0.50797(8) 0.58507(6) 0.0401(3) Uani 1 1 d . . .
C37 C 0.69975(14) 0.6012(3) 0.5511(2) 0.0373(11) Uani 1 1 d . . .
C38 C 0.70470(14) 0.6750(3) 0.5764(2) 0.0369(11) Uani 1 1 d . . .
C39 C 0.69781(15) 0.7448(3) 0.5438(2) 0.0389(12) Uani 1 1 d . . .
C40 C 0.68923(16) 0.7379(4) 0.4912(2) 0.0464(13) Uani 1 1 d . . .
H40 H 0.6852 0.7855 0.4706 0.056 Uiso 1 1 calc R U .
C41 C 0.68632(17) 0.6637(4) 0.4672(2) 0.0495(15) Uani 1 1 d . . .
C42 C 0.69108(16) 0.5962(4) 0.4977(2) 0.0444(13) Uani 1 1 d . . .
H42 H 0.6884 0.5445 0.4820 0.053 Uiso 1 1 calc R U .
S8 S 0.71937(4) 0.68292(9) 0.64550(5) 0.0448(3) Uani 1 1 d . . .
C43 C 0.77078(19) 0.6697(6) 0.6790(2) 0.073(2) Uani 1 1 d . . .
H43A H 0.7757 0.6155 0.6701 0.088 Uiso 1 1 calc R U .
H43B H 0.7805 0.7100 0.6648 0.088 Uiso 1 1 calc R U .
C44 C 0.7939(2) 0.6785(4) 0.7420(3) 0.0652(19) Uani 1 1 d . . .
O7 O 0.77683(18) 0.6976(3) 0.76215(18) 0.0821(16) Uani 1 1 d . . .
O8 O 0.82992(18) 0.6642(5) 0.7677(2) 0.110(2) Uani 1 1 d . . .
C45 C 0.6743(2) 0.6560(5) 0.4073(3) 0.068(2) Uani 1 1 d . . .
C46 C 0.6324(3) 0.6288(10) 0.3699(3) 0.154(6) Uani 1 1 d . . .
H46A H 0.6146 0.6750 0.3597 0.231 Uiso 1 1 calc R U .
H46B H 0.6271 0.5885 0.3892 0.231 Uiso 1 1 calc R U .
H46C H 0.6277 0.6049 0.3362 0.231 Uiso 1 1 calc R U .
C47 C 0.7007(3) 0.5905(8) 0.4061(4) 0.133(5) Uani 1 1 d . . .
H47A H 0.6925 0.5371 0.4100 0.200 Uiso 1 1 calc R U .
H47B H 0.7287 0.5997 0.4368 0.200 Uiso 1 1 calc R U .
H47C H 0.6977 0.5935 0.3706 0.200 Uiso 1 1 calc R U .
C48 C 0.6836(3) 0.7317(7) 0.3887(3) 0.121(4) Uani 1 1 d . . .
H48A H 0.6758 0.7246 0.3506 0.181 Uiso 1 1 calc R U .
H48B H 0.7122 0.7428 0.4136 0.181 Uiso 1 1 calc R U .
H48C H 0.6688 0.7770 0.3897 0.181 Uiso 1 1 calc R U .
C49 C 0.81844(18) 0.6500(3) 0.9013(2) 0.0452(13) Uani 1 1 d . . .
N1 N 0.82981(15) 0.6479(3) 0.9530(2) 0.0500(12) Uani 1 1 d . . .
H1 H 0.8416 0.6043 0.9729 0.060 Uiso 1 1 calc R U .
C50 C 0.8235(2) 0.7160(4) 0.9788(3) 0.0646(18) Uani 1 1 d . . .
H50A H 0.8146 0.6957 1.0014 0.077 Uiso 1 1 calc R U .
H50B H 0.8489 0.7451 1.0040 0.077 Uiso 1 1 calc R U .
C51 C 0.7945(3) 0.7700(5) 0.9374(3) 0.108(4) Uani 1 1 d . . .
H51A H 0.7679 0.7483 0.9235 0.130 Uiso 1 1 calc R U .
H51B H 0.7973 0.8220 0.9558 0.130 Uiso 1 1 calc R U .
C52 C 0.7950(3) 0.7860(4) 0.8907(3) 0.093(3) Uani 1 1 d . . .
H52A H 0.8166 0.8247 0.9014 0.111 Uiso 1 1 calc R U .
H52B H 0.7694 0.8110 0.8609 0.111 Uiso 1 1 calc R U .
N2 N 0.80117(18) 0.7120(3) 0.8693(2) 0.0651(16) Uani 1 1 d . . .
H2 H 0.7930 0.7098 0.8344 0.078 Uiso 1 1 calc R U .
C53 C 0.8260(2) 0.5798(4) 0.8767(3) 0.0576(16) Uani 1 1 d . . .
H53A H 0.8156 0.5304 0.8829 0.069 Uiso 1 1 calc R U .
H53B H 0.8109 0.5880 0.8360 0.069 Uiso 1 1 calc R U .
C54 C 0.8676(2) 0.5673(4) 0.8993(3) 0.0681(19) Uani 1 1 d . . .
H54A H 0.8687 0.5352 0.8720 0.082 Uiso 1 1 calc R U .
H54B H 0.8796 0.5342 0.9335 0.082 Uiso 1 1 calc R U .
C55 C 0.89343(17) 0.6415(4) 0.9139(3) 0.0525(15) Uani 1 1 d . . .
N3 N 0.92087(14) 0.6543(3) 0.9666(2) 0.0506(12) Uani 1 1 d . . .
H3 H 0.9235 0.6194 0.9910 0.061 Uiso 1 1 calc R U .
C56 C 0.94706(18) 0.7229(4) 0.9866(3) 0.0578(16) Uani 1 1 d . . .
H56A H 0.9729 0.7069 0.9943 0.069 Uiso 1 1 calc R U .
H56B H 0.9520 0.7424 1.0218 0.069 Uiso 1 1 calc R U .
C57 C 0.9295(2) 0.7880(4) 0.9451(3) 0.077(2) Uani 1 1 d . . .
H57A H 0.9502 0.8288 0.9555 0.093 Uiso 1 1 calc R U .
H57B H 0.9083 0.8145 0.9459 0.093 Uiso 1 1 calc R U .
C58 C 0.9124(3) 0.7602(5) 0.8880(3) 0.094(3) Uani 1 1 d . . .
H58A H 0.8962 0.8038 0.8612 0.112 Uiso 1 1 calc R U .
H58B H 0.9340 0.7465 0.8842 0.112 Uiso 1 1 calc R U .
N4 N 0.88747(17) 0.6895(4) 0.8755(2) 0.0710(17) Uani 1 1 d . . .
H4A H 0.8678 0.6794 0.8407 0.085 Uiso 1 1 calc R U .
C59 C 0.54370(16) 0.7338(3) 0.7881(2) 0.0411(12) Uani 1 1 d . . .
N5 N 0.54147(15) 0.7641(3) 0.82748(19) 0.0490(12) Uani 1 1 d . . .
H5 H 0.5255 0.7408 0.8342 0.059 Uiso 1 1 calc R U .
C60 C 0.5646(2) 0.8353(4) 0.8610(3) 0.0646(18) Uani 1 1 d . . .
H60A H 0.5718 0.8300 0.8993 0.078 Uiso 1 1 calc R U .
H60B H 0.5484 0.8847 0.8441 0.078 Uiso 1 1 calc R U .
C61 C 0.6018(3) 0.8411(6) 0.8627(3) 0.095(3) Uani 1 1 d . . .
H61A H 0.6198 0.7958 0.8846 0.114 Uiso 1 1 calc R U .
H61B H 0.6159 0.8921 0.8809 0.114 Uiso 1 1 calc R U .
C62 C 0.5903(2) 0.8382(5) 0.8022(3) 0.073(2) Uani 1 1 d . . .
H62A H 0.5755 0.8875 0.7817 0.087 Uiso 1 1 calc R U .
H62B H 0.6146 0.8353 0.8031 0.087 Uiso 1 1 calc R U .
N6 N 0.56567(15) 0.7673(3) 0.77464(19) 0.0520(12) Uani 1 1 d . . .
H6A H 0.5656 0.7457 0.7473 0.062 Uiso 1 1 calc R U .
C63 C 0.52168(16) 0.6589(3) 0.7591(2) 0.0433(12) Uani 1 1 d . . .
H63A H 0.5359 0.6124 0.7841 0.052 Uiso 1 1 calc R U .
H63B H 0.5216 0.6516 0.7257 0.052 Uiso 1 1 calc R U .
C64 C 0.6249(4) 0.6115(6) 0.8306(5) 0.101(3) Uani 1 1 d . . .
H64 H 0.6115 0.6083 0.7914 0.121 Uiso 1 1 calc R U .
O9 O 0.6084(2) 0.5785(6) 0.8493(3) 0.139(3) Uani 1 1 d . . .
N7 N 0.6597(3) 0.6516(5) 0.8592(3) 0.091(2) Uani 1 1 d . . .
C65 C 0.6808(4) 0.6567(7) 0.9188(5) 0.133(4) Uani 1 1 d . . .
H65A H 0.6626 0.6758 0.9277 0.200 Uiso 1 1 calc R U .
H65B H 0.7030 0.6945 0.9338 0.200 Uiso 1 1 calc R U .
H65C H 0.6910 0.6034 0.9353 0.200 Uiso 1 1 calc R U .
C66 C 0.6729(4) 0.6881(7) 0.8305(5) 0.144(5) Uani 1 1 d . . .
H66A H 0.6593 0.6641 0.7934 0.217 Uiso 1 1 calc R U .
H66B H 0.7017 0.6803 0.8509 0.217 Uiso 1 1 calc R U .
H66C H 0.6670 0.7459 0.8270 0.217 Uiso 1 1 calc R U .
C67 C 0.9595(5) 0.5234(9) 0.8326(6) 0.083(5) Uani 0.5 1 d . . P
H67 H 0.9579 0.5030 0.8013 0.099 Uiso 0.5 1 calc R U P
O10 O 0.9509(4) 0.5976(7) 0.8339(5) 0.105(4) Uani 0.5 1 d . . P
N8 N 0.97004(19) 0.4781(4) 0.8733(3) 0.0202(13) Uani 0.5 1 d . . P
C68 C 0.9761(4) 0.5004(7) 0.9249(6) 0.059(4) Uani 0.5 1 d . . P
H68A H 1.0047 0.5033 0.9545 0.088 Uiso 0.5 1 calc R U P
H68B H 0.9638 0.4600 0.9347 0.088 Uiso 0.5 1 calc R U P
H68C H 0.9639 0.5531 0.9206 0.088 Uiso 0.5 1 calc R U P
C69 C 0.9795(3) 0.3941(6) 0.8706(5) 0.039(2) Uani 0.5 1 d . . P
H69A H 0.9710 0.3817 0.8327 0.059 Uiso 0.5 1 calc R U P
H69B H 0.9655 0.3587 0.8805 0.059 Uiso 0.5 1 calc R U P
H69C H 1.0082 0.3856 0.8967 0.059 Uiso 0.5 1 calc R U P
C70 C 0.6918(5) 0.0640(18) 0.3741(6) 0.24(2) Uani 0.5 1 d D . P
H70 H 0.6818 0.0461 0.3376 0.284 Uiso 0.5 1 calc R U P
O11 O 0.7048(7) 0.1331(10) 0.3957(14) 0.48(4) Uani 0.5 1 d D . P
N9 N 0.6963(3) 0.0183(5) 0.4209(4) 0.053(3) Uani 0.5 1 d D . P
C71 C 0.7157(6) 0.0519(15) 0.4774(7) 0.141(10) Uani 0.5 1 d D . P
H71A H 0.7398 0.0207 0.5038 0.211 Uiso 0.5 1 calc R U P
H71B H 0.6974 0.0489 0.4883 0.211 Uiso 0.5 1 calc R U P
H71C H 0.7229 0.1082 0.4777 0.211 Uiso 0.5 1 calc R U P
C72 C 0.6756(9) -0.0575(11) 0.4248(8) 0.216(19) Uani 0.5 1 d D . P
H72A H 0.6901 -0.1060 0.4273 0.324 Uiso 0.5 1 calc R U P
H72B H 0.6481 -0.0606 0.3915 0.324 Uiso 0.5 1 calc R U P
H72C H 0.6757 -0.0534 0.4580 0.324 Uiso 0.5 1 calc R U P
O12 O 0.8774(4) 0.6221(12) 0.7327(6) 0.123(5) Uani 0.5 1 d D . P
H12E H 0.886(4) 0.603(9) 0.763(3) 0.085 Uiso 0.5 1 d D U P
H12D H 0.885(4) 0.643(9) 0.715(5) 0.085 Uiso 0.5 1 d D U P

loop_
_atom_site_aniso_label
_atom_site_aniso_U_11
_atom_site_aniso_U_22
_atom_site_aniso_U_33
_atom_site_aniso_U_23
_atom_site_aniso_U_13
_atom_site_aniso_U_12
S1 0.0372(7) 0.0570(8) 0.0389(7) -0.0045(6) 0.0237(6) -0.0191(6)
C1 0.034(3) 0.038(2) 0.030(2) -0.0037(19) 0.016(2) -0.014(2)
C2 0.038(3) 0.031(2) 0.027(2) -0.0007(18) 0.015(2) -0.0078(19)
C3 0.029(2) 0.036(2) 0.030(2) -0.0014(19) 0.013(2) -0.0075(19)
C4 0.031(3) 0.035(2) 0.040(3) 0.000(2) 0.020(2) -0.0056(19)
C5 0.034(3) 0.039(2) 0.025(2) -0.0011(19) 0.014(2) -0.010(2)
C6 0.030(3) 0.046(3) 0.031(3) -0.001(2) 0.015(2) -0.011(2)
S2 0.0458(8) 0.0440(7) 0.0296(6) -0.0029(5) 0.0169(6) -0.0043(6)
C7 0.056(4) 0.050(3) 0.037(3) 0.004(2) 0.024(3) 0.002(3)
C8 0.071(5) 0.044(3) 0.038(3) 0.004(2) 0.022(3) 0.000(3)
O1 0.108(5) 0.079(4) 0.109(5) -0.035(3) 0.036(4) 0.013(4)
O2 0.102(5) 0.072(3) 0.104(4) -0.035(3) 0.071(4) -0.041(3)
C9 0.037(3) 0.054(3) 0.028(3) -0.003(2) 0.019(2) -0.009(2)
C10 0.130(8) 0.083(5) 0.053(4) 0.025(4) 0.061(5) 0.027(5)
C11 0.047(4) 0.129(6) 0.036(3) -0.010(4) 0.023(3) -0.015(4)
C12 0.061(4) 0.100(5) 0.040(3) -0.028(3) 0.029(3) -0.043(4)
S3 0.0293(6) 0.0381(6) 0.0365(7) 0.0008(5) 0.0112(5) -0.0019(5)
C13 0.026(2) 0.042(2) 0.023(2) -0.0031(19) 0.0115(19) -0.0090(19)
C14 0.022(2) 0.041(2) 0.023(2) -0.0003(18) 0.0132(18) -0.0019(18)
C15 0.020(2) 0.041(2) 0.030(2) 0.0002(19) 0.0144(19) -0.0033(18)
C16 0.027(2) 0.046(3) 0.027(2) -0.008(2) 0.014(2) -0.008(2)
C17 0.028(2) 0.057(3) 0.022(2) 0.000(2) 0.012(2) -0.007(2)
C18 0.029(3) 0.055(3) 0.028(3) 0.004(2) 0.013(2) -0.006(2)
S4 0.0273(6) 0.0470(6) 0.0247(6) -0.0024(5) 0.0149(5) -0.0091(5)
C19 0.033(3) 0.050(3) 0.038(3) -0.007(2) 0.025(2) -0.008(2)
C20 0.043(3) 0.053(3) 0.035(3) -0.005(2) 0.028(3) -0.008(2)
O3 0.044(2) 0.071(3) 0.049(2) -0.015(2) 0.032(2) -0.0087(19)
O4 0.043(2) 0.088(3) 0.034(2) -0.013(2) 0.0211(19) -0.013(2)
C21 0.050(3) 0.074(4) 0.022(3) -0.007(3) 0.019(3) -0.014(3)
C22 0.156(6) 0.195(7) 0.034(3) -0.021(3) 0.029(3) -0.007(5)
C23 0.156(6) 0.195(7) 0.034(3) -0.021(3) 0.029(3) -0.007(5)
C24 0.156(6) 0.195(7) 0.034(3) -0.021(3) 0.029(3) -0.007(5)
S5 0.0230(5) 0.0382(6) 0.0354(6) 0.0007(5) 0.0167(5) -0.0034(4)
C25 0.025(2) 0.037(2) 0.034(3) 0.0016(19) 0.017(2) 0.0000(18)
C26 0.027(2) 0.039(2) 0.032(2) -0.0065(19) 0.020(2) -0.0023(19)
C27 0.025(2) 0.046(3) 0.043(3) 0.001(2) 0.023(2) 0.004(2)
C28 0.026(2) 0.053(3) 0.034(3) 0.006(2) 0.016(2) 0.009(2)
C29 0.032(3) 0.051(3) 0.036(3) 0.009(2) 0.021(2) 0.005(2)
C30 0.024(2) 0.051(3) 0.038(3) 0.005(2) 0.019(2) 0.002(2)
S6 0.0311(7) 0.0752(9) 0.0319(7) -0.0034(6) 0.0200(6) -0.0027(6)
C31 0.041(3) 0.103(5) 0.053(4) -0.029(4) 0.031(3) -0.013(3)
C32 0.050(4) 0.075(5) 0.070(5) -0.017(4) 0.037(4) 0.001(3)
O5 0.142(7) 0.102(6) 0.158(7) 0.012(5) 0.073(6) -0.012(5)
O6 0.055(3) 0.082(3) 0.101(4) -0.020(3) 0.032(3) -0.012(3)
C33 0.037(3) 0.092(5) 0.032(3) 0.022(3) 0.017(2) 0.011(3)
C34 0.055(5) 0.255(13) 0.047(4) 0.043(6) 0.038(4) 0.029(6)
C35 0.063(5) 0.110(6) 0.039(4) 0.000(4) 0.028(3) 0.005(4)
C36 0.081(6) 0.102(6) 0.060(5) 0.047(4) 0.023(4) 0.007(5)
S7 0.0273(6) 0.0552(7) 0.0443(7) -0.0024(6) 0.0244(6) 0.0032(5)
C37 0.021(2) 0.060(3) 0.035(3) -0.004(2) 0.018(2) -0.005(2)
C38 0.027(2) 0.057(3) 0.032(3) -0.005(2) 0.020(2) -0.006(2)
C39 0.028(2) 0.067(3) 0.029(3) -0.005(2) 0.020(2) -0.013(2)
C40 0.035(3) 0.079(4) 0.034(3) 0.004(3) 0.025(2) -0.010(3)
C41 0.039(3) 0.090(4) 0.031(3) -0.011(3) 0.027(3) -0.017(3)
C42 0.036(3) 0.073(4) 0.038(3) -0.010(3) 0.030(3) -0.006(3)
S8 0.0458(8) 0.0640(8) 0.0296(7) -0.0027(6) 0.0247(6) -0.0019(6)
C43 0.040(3) 0.142(7) 0.029(3) -0.011(4) 0.015(3) -0.013(4)
C44 0.061(5) 0.079(5) 0.028(3) -0.006(3) 0.010(3) -0.009(4)
O7 0.095(4) 0.109(4) 0.033(2) -0.008(3) 0.032(3) -0.009(3)
O8 0.069(4) 0.177(7) 0.037(3) -0.015(3) 0.004(3) 0.010(4)
C45 0.060(4) 0.112(6) 0.043(4) -0.017(4) 0.037(3) -0.027(4)
C46 0.084(7) 0.314(17) 0.042(5) -0.021(7) 0.023(5) -0.094(9)
C47 0.138(10) 0.212(13) 0.098(7) -0.033(8) 0.097(8) -0.006(9)
C48 0.131(9) 0.193(11) 0.051(5) -0.008(6) 0.060(6) -0.058(8)
C49 0.048(3) 0.048(3) 0.043(3) -0.009(2) 0.028(3) -0.007(2)
N1 0.056(3) 0.046(3) 0.046(3) 0.002(2) 0.028(2) 0.008(2)
C50 0.085(5) 0.061(4) 0.054(4) -0.002(3) 0.044(4) 0.012(4)
C51 0.149(9) 0.092(6) 0.067(5) 0.006(4) 0.053(6) 0.068(6)
C52 0.134(8) 0.060(4) 0.064(5) 0.009(4) 0.046(5) 0.039(5)
N2 0.086(4) 0.058(3) 0.035(3) 0.003(2) 0.026(3) 0.008(3)
C53 0.067(4) 0.047(3) 0.069(4) -0.019(3) 0.045(4) -0.017(3)
C54 0.053(4) 0.052(3) 0.085(5) -0.027(3) 0.032(4) -0.010(3)
C55 0.034(3) 0.058(3) 0.051(4) -0.011(3) 0.017(3) -0.002(3)
N3 0.041(3) 0.047(3) 0.050(3) -0.002(2) 0.018(2) -0.001(2)
C56 0.038(3) 0.052(3) 0.050(4) -0.007(3) 0.007(3) -0.006(3)
C57 0.057(4) 0.056(4) 0.073(5) 0.003(3) 0.012(4) -0.016(3)
C58 0.083(6) 0.098(6) 0.073(5) 0.026(5) 0.030(5) -0.008(5)
N4 0.047(3) 0.093(4) 0.041(3) -0.008(3) 0.008(2) -0.016(3)
C59 0.035(3) 0.058(3) 0.033(3) 0.000(2) 0.022(2) -0.002(2)
N5 0.049(3) 0.066(3) 0.041(3) -0.008(2) 0.032(2) -0.012(2)
C60 0.079(5) 0.075(4) 0.053(4) -0.022(3) 0.047(4) -0.023(4)
C61 0.112(7) 0.124(7) 0.080(5) -0.051(5) 0.074(6) -0.063(6)
C62 0.083(5) 0.099(5) 0.054(4) -0.024(4) 0.050(4) -0.047(4)
N6 0.053(3) 0.075(3) 0.034(2) -0.010(2) 0.029(2) -0.016(3)
C63 0.040(3) 0.054(3) 0.040(3) 0.000(2) 0.025(3) 0.000(2)
C64 0.137(9) 0.110(7) 0.111(8) 0.039(6) 0.103(8) 0.033(7)
O9 0.116(6) 0.194(8) 0.129(6) 0.075(6) 0.083(5) 0.036(5)
N7 0.109(6) 0.092(5) 0.102(6) 0.002(4) 0.079(5) -0.006(4)
C65 0.114(9) 0.142(10) 0.104(9) -0.020(7) 0.041(7) 0.011(7)
C66 0.210(14) 0.150(10) 0.167(11) -0.049(9) 0.162(12) -0.068(10)
C67 0.097(12) 0.066(9) 0.044(8) -0.005(7) 0.017(8) -0.038(8)
O10 0.086(9) 0.079(8) 0.083(8) 0.025(6) 0.010(6) 0.012(6)
N8 0.013(3) 0.021(3) 0.018(3) 0.000(3) 0.004(3) 0.001(2)
C68 0.088(10) 0.046(6) 0.077(9) -0.037(6) 0.068(8) -0.042(6)
C69 0.021(4) 0.038(5) 0.056(6) -0.003(4) 0.021(5) 0.008(4)
C70 0.045(10) 0.63(7) 0.024(8) -0.019(19) 0.012(7) 0.09(2)
O11 0.19(2) 0.067(10) 1.16(10) 0.15(3) 0.39(4) 0.039(12)
N9 0.047(6) 0.047(5) 0.049(6) 0.012(4) 0.017(5) 0.020(4)
C71 0.079(14) 0.20(3) 0.104(15) -0.044(16) 0.033(12) 0.044(15)
C72 0.36(4) 0.063(11) 0.062(11) 0.015(9) 0.029(18) -0.091(18)
O12 0.068(8) 0.205(17) 0.107(11) 0.040(11) 0.057(8) 0.045(9)

loop_
_atom_type_symbol
_atom_type_description
_atom_type_scat_dispersion_real
_atom_type_scat_dispersion_imag
_atom_type_scat_source
C C 0.0033 0.0016 'International Tables Vol C Tables 4.2.6.8 and 6.1.1.4'
H H 0.0000 0.0000 'International Tables Vol C Tables 4.2.6.8 and 6.1.1.4'
N N 0.0061 0.0033 'International Tables Vol C Tables 4.2.6.8 and 6.1.1.4'
O O 0.0106 0.0060 'International Tables Vol C Tables 4.2.6.8 and 6.1.1.4'
S S 0.1246 0.1234 'International Tables Vol C Tables 4.2.6.8 and 6.1.1.4'

loop_
_geom_angle_atom_site_label_1
_geom_angle_atom_site_label_2
_geom_angle_atom_site_label_3
_geom_angle
_geom_angle_site_symmetry_1
_geom_angle_site_symmetry_3
C39 S1 C1 103.2(2) . .
C6 C1 C2 121.7(5) . .
C6 C1 S1 115.8(4) . .
C2 C1 S1 122.5(4) . .
C3 C2 C1 116.4(4) . .
C3 C2 S2 124.3(4) . .
C1 C2 S2 119.2(4) . .
C2 C3 C4 121.6(4) . .
C2 C3 S3 123.0(4) . .
C4 C3 S3 115.4(4) . .
C3 C4 C5 121.1(5) . .
C3 C4 H4 119.4 . .
C5 C4 H4 119.4 . .
C6 C5 C4 117.8(4) . .
C6 C5 C9 120.5(4) . .
C4 C5 C9 121.3(5) . .
C5 C6 C1 121.2(5) . .
C5 C6 H6 119.4 . .
C1 C6 H6 119.4 . .
C2 S2 C7 103.4(3) . .
C8 C7 S2 115.0(4) . .
C8 C7 H7A 108.5 . .
S2 C7 H7A 108.5 . .
C8 C7 H7B 108.5 . .
S2 C7 H7B 108.5 . .
H7A C7 H7B 107.5 . .
O2 C8 O1 125.6(7) . .
O2 C8 C7 121.5(7) . .
O1 C8 C7 112.9(7) . .
C11 C9 C12 107.4(5) . .
C11 C9 C5 113.1(4) . .
C12 C9 C5 110.8(4) . .
C11 C9 C10 111.0(6) . .
C12 C9 C10 108.3(6) . .
C5 C9 C10 106.2(5) . .
C9 C10 H10A 109.5 . .
C9 C10 H10B 109.5 . .
H10A C10 H10B 109.5 . .
C9 C10 H10C 109.5 . .
H10A C10 H10C 109.5 . .
H10B C10 H10C 109.5 . .
C9 C11 H11A 109.5 . .
C9 C11 H11B 109.5 . .
H11A C11 H11B 109.5 . .
C9 C11 H11C 109.5 . .
H11A C11 H11C 109.5 . .
H11B C11 H11C 109.5 . .
C9 C12 H12A 109.5 . .
C9 C12 H12B 109.5 . .
H12A C12 H12B 109.5 . .
C9 C12 H12C 109.5 . .
H12A C12 H12C 109.5 . .
H12B C12 H12C 109.5 . .
C13 S3 C3 104.4(2) . .
C18 C13 C14 120.5(4) . .
C18 C13 S3 116.1(4) . .
C14 C13 S3 123.3(3) . .
C15 C14 C13 116.9(4) . .
C15 C14 S4 123.2(3) . .
C13 C14 S4 119.9(3) . .
C16 C15 C14 120.8(4) . .
C16 C15 S5 115.5(4) . .
C14 C15 S5 123.7(3) . .
C15 C16 C17 122.9(4) . .
C15 C16 H16 118.6 . .
C17 C16 H16 118.6 . .
C16 C17 C18 115.9(4) . .
C16 C17 C21 121.5(5) . .
C18 C17 C21 122.1(5) . .
C13 C18 C17 122.7(5) . .
C13 C18 H18 118.7 . .
C17 C18 H18 118.7 . .
C14 S4 C19 102.2(2) . .
C20 C19 S4 109.0(3) . .
C20 C19 H19A 109.9 . .
S4 C19 H19A 109.9 . .
C20 C19 H19B 109.9 . .
S4 C19 H19B 109.9 . .
H19A C19 H19B 108.3 . .
O4 C20 O3 124.5(5) . .
O4 C20 C19 120.0(5) . .
O3 C20 C19 115.5(5) . .
C24 C21 C22 113.1(8) . .
C24 C21 C17 111.8(6) . .
C22 C21 C17 105.7(5) . .
C24 C21 C23 108.6(7) . .
C22 C21 C23 104.9(8) . .
C17 C21 C23 112.7(5) . .
C21 C22 H22A 109.5 . .
C21 C22 H22B 109.5 . .
H22A C22 H22B 109.5 . .
C21 C22 H22C 109.5 . .
H22A C22 H22C 109.5 . .
H22B C22 H22C 109.5 . .
C21 C23 H23A 109.5 . .
C21 C23 H23B 109.5 . .
H23A C23 H23B 109.5 . .
C21 C23 H23C 109.5 . .
H23A C23 H23C 109.5 . .
H23B C23 H23C 109.5 . .
C21 C24 H24A 109.5 . .
C21 C24 H24B 109.5 . .
H24A C24 H24B 109.5 . .
C21 C24 H24C 109.5 . .
H24A C24 H24C 109.5 . .
H24B C24 H24C 109.5 . .
C15 S5 C25 105.2(2) . .
C30 C25 C26 120.6(4) . .
C30 C25 S5 115.7(4) . .
C26 C25 S5 123.3(4) . .
C27 C26 C25 116.5(4) . .
C27 C26 S6 122.7(4) . .
C25 C26 S6 120.5(4) . .
C28 C27 C26 121.2(4) . .
C28 C27 S7 115.0(4) . .
C26 C27 S7 123.6(4) . .
C27 C28 C29 122.2(5) . .
C27 C28 H28 118.9 . .
C29 C28 H28 118.9 . .
C30 C29 C28 116.5(5) . .
C30 C29 C33 122.7(5) . .
C28 C29 C33 120.6(5) . .
C25 C30 C29 122.9(5) . .
C25 C30 H30 118.5 . .
C29 C30 H30 118.5 . .
C26 S6 C31 103.1(3) . .
C32 C31 S6 112.8(4) . .
C32 C31 H31A 109.0 . .
S6 C31 H31A 109.0 . .
C32 C31 H31B 109.0 . .
S6 C31 H31B 109.0 . .
H31A C31 H31B 107.8 . .
O5 C32 O6 119.6(8) . .
O5 C32 C31 123.3(8) . .
O6 C32 C31 117.1(7) . .
C32 O6 H6D 109.5 . .
C34 C33 C29 112.0(5) . .
C34 C33 C35 108.8(7) . .
C29 C33 C35 109.1(5) . .
C34 C33 C36 111.4(7) . .
C29 C33 C36 106.9(6) . .
C35 C33 C36 108.7(6) . .
C33 C34 H34A 109.5 . .
C33 C34 H34B 109.5 . .
H34A C34 H34B 109.5 . .
C33 C34 H34C 109.5 . .
H34A C34 H34C 109.5 . .
H34B C34 H34C 109.5 . .
C33 C35 H35A 109.5 . .
C33 C35 H35B 109.5 . .
H35A C35 H35B 109.5 . .
C33 C35 H35C 109.5 . .
H35A C35 H35C 109.5 . .
H35B C35 H35C 109.5 . .
C33 C36 H36A 109.5 . .
C33 C36 H36B 109.5 . .
H36A C36 H36B 109.5 . .
C33 C36 H36C 109.5 . .
H36A C36 H36C 109.5 . .
H36B C36 H36C 109.5 . .
C37 S7 C27 105.4(2) . .
C38 C37 C42 121.4(5) . .
C38 C37 S7 122.6(4) . .
C42 C37 S7 116.0(4) . .
C37 C38 C39 116.4(4) . .
C37 C38 S8 122.2(4) . .
C39 C38 S8 121.4(4) . .
C40 C39 C38 120.8(5) . .
C40 C39 S1 117.0(4) . .
C38 C39 S1 122.0(4) . .
C39 C40 C41 122.3(5) . .
C39 C40 H40 118.8 . .
C41 C40 H40 118.8 . .
C42 C41 C40 116.9(5) . .
C42 C41 C45 120.7(6) . .
C40 C41 C45 122.2(6) . .
C41 C42 C37 122.1(5) . .
C41 C42 H42 118.9 . .
C37 C42 H42 118.9 . .
C43 S8 C38 97.6(3) . .
C44 C43 S8 111.8(5) . .
C44 C43 H43A 109.3 . .
S8 C43 H43A 109.3 . .
C44 C43 H43B 109.3 . .
S8 C43 H43B 109.3 . .
H43A C43 H43B 107.9 . .
O7 C44 O8 126.1(6) . .
O7 C44 C43 119.7(7) . .
O8 C44 C43 114.2(7) . .
C46 C45 C48 114.6(8) . .
C46 C45 C41 109.7(6) . .
C48 C45 C41 111.6(6) . .
C46 C45 C47 107.6(9) . .
C48 C45 C47 104.1(8) . .
C41 C45 C47 108.8(7) . .
C45 C46 H46A 109.5 . .
C45 C46 H46B 109.5 . .
H46A C46 H46B 109.5 . .
C45 C46 H46C 109.5 . .
H46A C46 H46C 109.5 . .
H46B C46 H46C 109.5 . .
C45 C47 H47A 109.5 . .
C45 C47 H47B 109.5 . .
H47A C47 H47B 109.5 . .
C45 C47 H47C 109.5 . .
H47A C47 H47C 109.5 . .
H47B C47 H47C 109.5 . .
C45 C48 H48A 109.5 . .
C45 C48 H48B 109.5 . .
H48A C48 H48B 109.5 . .
C45 C48 H48C 109.5 . .
H48A C48 H48C 109.5 . .
H48B C48 H48C 109.5 . .
N2 C49 N1 122.8(5) . .
N2 C49 C53 116.6(5) . .
N1 C49 C53 120.6(5) . .
C49 N1 C50 122.2(5) . .
C49 N1 H1 118.9 . .
C50 N1 H1 118.9 . .
C51 C50 N1 110.6(5) . .
C51 C50 H50A 109.5 . .
N1 C50 H50A 109.5 . .
C51 C50 H50B 109.5 . .
N1 C50 H50B 109.5 . .
H50A C50 H50B 108.1 . .
C52 C51 C50 118.2(8) . .
C52 C51 H51A 107.8 . .
C50 C51 H51A 107.8 . .
C52 C51 H51B 107.8 . .
C50 C51 H51B 107.8 . .
H51A C51 H51B 107.1 . .
C51 C52 N2 111.4(6) . .
C51 C52 H52A 109.3 . .
N2 C52 H52A 109.3 . .
C51 C52 H52B 109.3 . .
N2 C52 H52B 109.3 . .
H52A C52 H52B 108.0 . .
C49 N2 C52 120.8(5) . .
C49 N2 H2 119.6 . .
C52 N2 H2 119.6 . .
C54 C53 C49 114.4(5) . .
C54 C53 H53A 108.7 . .
C49 C53 H53A 108.7 . .
C54 C53 H53B 108.7 . .
C49 C53 H53B 108.7 . .
H53A C53 H53B 107.6 . .
C53 C54 C55 117.6(5) . .
C53 C54 H54A 107.9 . .
C55 C54 H54A 107.9 . .
C53 C54 H54B 107.9 . .
C55 C54 H54B 107.9 . .
H54A C54 H54B 107.2 . .
N4 C55 N3 122.6(6) . .
N4 C55 C54 120.7(6) . .
N3 C55 C54 116.7(6) . .
C55 N3 C56 122.8(6) . .
C55 N3 H3 118.6 . .
C56 N3 H3 118.6 . .
N3 C56 C57 110.5(5) . .
N3 C56 H56A 109.5 . .
C57 C56 H56A 109.5 . .
N3 C56 H56B 109.5 . .
C57 C56 H56B 109.5 . .
H56A C56 H56B 108.1 . .
C56 C57 C58 113.5(7) . .
C56 C57 H57A 108.9 . .
C58 C57 H57A 108.9 . .
C56 C57 H57B 108.9 . .
C58 C57 H57B 108.9 . .
H57A C57 H57B 107.7 . .
N4 C58 C57 109.8(7) . .
N4 C58 H58A 109.7 . .
C57 C58 H58A 109.7 . .
N4 C58 H58B 109.7 . .
C57 C58 H58B 109.7 . .
H58A C58 H58B 108.2 . .
C55 N4 C58 122.0(6) . .
C55 N4 H4A 119.0 . .
C58 N4 H4A 119.0 . .
N6 C59 N5 121.5(5) . .
N6 C59 C63 118.8(5) . .
N5 C59 C63 119.7(5) . .
C59 N5 C60 123.1(5) . .
C59 N5 H5 118.5 . .
C60 N5 H5 118.5 . .
N5 C60 C61 108.7(5) . .
N5 C60 H60A 109.9 . .
C61 C60 H60A 109.9 . .
N5 C60 H60B 109.9 . .
C61 C60 H60B 109.9 . .
H60A C60 H60B 108.3 . .
C60 C61 C62 109.5(7) . .
C60 C61 H61A 109.8 . .
C62 C61 H61A 109.8 . .
C60 C61 H61B 109.8 . .
C62 C61 H61B 109.8 . .
H61A C61 H61B 108.2 . .
N6 C62 C61 108.2(5) . .
N6 C62 H62A 110.1 . .
C61 C62 H62A 110.1 . .
N6 C62 H62B 110.1 . .
C61 C62 H62B 110.1 . .
H62A C62 H62B 108.4 . .
C59 N6 C62 123.8(5) . .
C59 N6 H6A 118.1 . .
C62 N6 H6A 118.1 . .
C59 C63 C63 113.5(4) . 2_656
C59 C63 H63A 108.9 . .
C63 C63 H63A 108.9 2_656 .
C59 C63 H63B 108.9 . .
C63 C63 H63B 108.9 2_656 .
H63A C63 H63B 107.7 . .
O9 C64 N7 127.4(10) . .
O9 C64 H64 116.3 . .
N7 C64 H64 116.3 . .
C64 N7 C66 119.3(9) . .
C64 N7 C65 117.5(8) . .
C66 N7 C65 123.2(10) . .
N7 C65 H65A 109.5 . .
N7 C65 H65B 109.5 . .
H65A C65 H65B 109.5 . .
N7 C65 H65C 109.5 . .
H65A C65 H65C 109.5 . .
H65B C65 H65C 109.5 . .
N7 C66 H66A 109.5 . .
N7 C66 H66B 109.5 . .
H66A C66 H66B 109.5 . .
N7 C66 H66C 109.5 . .
H66A C66 H66C 109.5 . .
H66B C66 H66C 109.5 . .
N8 C67 O10 119.4(15) . .
N8 C67 H67 120.3 . .
O10 C67 H67 120.3 . .
C67 N8 C68 127.2(11) . .
C67 N8 C69 118.2(11) . .
C68 N8 C69 114.5(8) . .
N8 C68 H68A 109.5 . .
N8 C68 H68B 109.5 . .
H68A C68 H68B 109.5 . .
N8 C68 H68C 109.5 . .
H68A C68 H68C 109.5 . .
H68B C68 H68C 109.5 . .
N8 C69 H69A 109.5 . .
N8 C69 H69B 109.5 . .
H69A C69 H69B 109.5 . .
N8 C69 H69C 109.5 . .
H69A C69 H69C 109.5 . .
H69B C69 H69C 109.5 . .
O11 C70 N9 101.9(16) . .
O11 C70 H70 129.1 . .
N9 C70 H70 129.1 . .
C71 N9 C70 123.2(14) . .
C71 N9 C72 100.5(15) . .
C70 N9 C72 134.4(13) . .
N9 C71 H71A 109.5 . .
N9 C71 H71B 109.5 . .
H71A C71 H71B 109.5 . .
N9 C71 H71C 109.5 . .
H71A C71 H71C 109.5 . .
H71B C71 H71C 109.5 . .
N9 C72 H72A 109.5 . .
N9 C72 H72B 109.5 . .
H72A C72 H72B 109.5 . .
N9 C72 H72C 109.5 . .
H72A C72 H72C 109.5 . .
H72B C72 H72C 109.5 . .
H12E O12 H12D 140(6) . .

loop_
_geom_bond_atom_site_label_1
_geom_bond_atom_site_label_2
_geom_bond_distance
_geom_bond_site_symmetry_2
S1 C39 1.782(6) .
S1 C1 1.784(5) .
C1 C6 1.393(7) .
C1 C2 1.421(7) .
C2 C3 1.392(7) .
C2 S2 1.773(5) .
C3 C4 1.400(7) .
C3 S3 1.778(5) .
C4 C5 1.406(7) .
C4 H4 0.9500 .
C5 C6 1.383(7) .
C5 C9 1.526(7) .
C6 H6 0.9500 .
S2 C7 1.797(6) .
C7 C8 1.532(8) .
C7 H7A 0.9900 .
C7 H7B 0.9900 .
C8 O2 1.188(8) .
C8 O1 1.242(9) .
C9 C11 1.503(8) .
C9 C12 1.513(8) .
C9 C10 1.557(9) .
C10 H10A 0.9800 .
C10 H10B 0.9800 .
C10 H10C 0.9800 .
C11 H11A 0.9800 .
C11 H11B 0.9800 .
C11 H11C 0.9800 .
C12 H12A 0.9800 .
C12 H12B 0.9800 .
C12 H12C 0.9800 .
S3 C13 1.772(5) .
C13 C18 1.392(7) .
C13 C14 1.405(6) .
C14 C15 1.401(6) .
C14 S4 1.773(4) .
C15 C16 1.384(6) .
C15 S5 1.770(5) .
C16 C17 1.386(7) .
C16 H16 0.9500 .
C17 C18 1.392(7) .
C17 C21 1.514(7) .
C18 H18 0.9500 .
S4 C19 1.797(5) .
C19 C20 1.530(7) .
C19 H19A 0.9900 .
C19 H19B 0.9900 .
C20 O4 1.227(6) .
C20 O3 1.277(6) .
C21 C24 1.477(13) .
C21 C22 1.499(13) .
C21 C23 1.516(13) .
C22 H22A 0.9800 .
C22 H22B 0.9800 .
C22 H22C 0.9800 .
C23 H23A 0.9800 .
C23 H23B 0.9800 .
C23 H23C 0.9800 .
C24 H24A 0.9800 .
C24 H24B 0.9800 .
C24 H24C 0.9800 .
S5 C25 1.783(5) .
C25 C30 1.381(7) .
C25 C26 1.421(6) .
C26 C27 1.409(6) .
C26 S6 1.760(5) .
C27 C28 1.384(7) .
C27 S7 1.777(5) .
C28 C29 1.397(7) .
C28 H28 0.9500 .
C29 C30 1.385(7) .
C29 C33 1.524(7) .
C30 H30 0.9500 .
S6 C31 1.794(7) .
C31 C32 1.466(9) .
C31 H31A 0.9900 .
C31 H31B 0.9900 .
C32 O5 1.187(9) .
C32 O6 1.291(8) .
O6 H6D 0.8400 .
C33 C34 1.507(9) .
C33 C35 1.526(10) .
C33 C36 1.577(10) .
C34 H34A 0.9800 .
C34 H34B 0.9800 .
C34 H34C 0.9800 .
C35 H35A 0.9800 .
C35 H35B 0.9800 .
C35 H35C 0.9800 .
C36 H36A 0.9800 .
C36 H36B 0.9800 .
C36 H36C 0.9800 .
S7 C37 1.776(6) .
C37 C38 1.387(7) .
C37 C42 1.400(7) .
C38 C39 1.426(7) .
C38 S8 1.761(5) .
C39 C40 1.381(7) .
C40 C41 1.389(8) .
C40 H40 0.9500 .
C41 C42 1.378(8) .
C41 C45 1.538(8) .
C42 H42 0.9500 .
S8 C43 1.759(7) .
C43 C44 1.523(8) .
C43 H43A 0.9900 .
C43 H43B 0.9900 .
C44 O7 1.201(9) .
C44 O8 1.237(9) .
C45 C46 1.483(10) .
C45 C48 1.508(12) .
C45 C47 1.556(13) .
C46 H46A 0.9800 .
C46 H46B 0.9800 .
C46 H46C 0.9800 .
C47 H47A 0.9800 .
C47 H47B 0.9800 .
C47 H47C 0.9800 .
C48 H48A 0.9800 .
C48 H48B 0.9800 .
C48 H48C 0.9800 .
C49 N2 1.294(8) .
C49 N1 1.310(7) .
C49 C53 1.497(8) .
N1 C50 1.469(7) .
N1 H1 0.8800 .
C50 C51 1.425(10) .
C50 H50A 0.9900 .
C50 H50B 0.9900 .
C51 C52 1.415(11) .
C51 H51A 0.9900 .
C51 H51B 0.9900 .
C52 N2 1.469(8) .
C52 H52A 0.9900 .
C52 H52B 0.9900 .
N2 H2 0.8800 .
C53 C54 1.450(9) .
C53 H53A 0.9900 .
C53 H53B 0.9900 .
C54 C55 1.520(9) .
C54 H54A 0.9900 .
C54 H54B 0.9900 .
C55 N4 1.283(8) .
C55 N3 1.304(7) .
N3 C56 1.440(7) .
N3 H3 0.8800 .
C56 C57 1.469(9) .
C56 H56A 0.9900 .
C56 H56B 0.9900 .
C57 C58 1.471(11) .
C57 H57A 0.9900 .
C57 H57B 0.9900 .
C58 N4 1.460(10) .
C58 H58A 0.9900 .
C58 H58B 0.9900 .
N4 H4A 0.8800 .
C59 N6 1.307(7) .
C59 N5 1.316(7) .
C59 C63 1.484(8) .
N5 C60 1.480(8) .
N5 H5 0.8800 .
C60 C61 1.512(10) .
C60 H60A 0.9900 .
C60 H60B 0.9900 .
C61 C62 1.557(9) .
C61 H61A 0.9900 .
C61 H61B 0.9900 .
C62 N6 1.457(8) .
C62 H62A 0.9900 .
C62 H62B 0.9900 .
N6 H6A 0.8800 .
C63 C63 1.542(11) 2_656
C63 H63A 0.9900 .
C63 H63B 0.9900 .
C64 O9 1.228(10) .
C64 N7 1.348(13) .
C64 H64 0.9500 .
N7 C66 1.383(11) .
N7 C65 1.440(12) .
C65 H65A 0.9800 .
C65 H65B 0.9800 .
C65 H65C 0.9800 .
C66 H66A 0.9800 .
C66 H66B 0.9800 .
C66 H66C 0.9800 .
C67 N8 1.260(15) .
C67 O10 1.29(2) .
C67 H67 0.9500 .
N8 C68 1.440(13) .
N8 C69 1.462(11) .
C68 H68A 0.9800 .
C68 H68B 0.9800 .
C68 H68C 0.9800 .
C69 H69A 0.9800 .
C69 H69B 0.9800 .
C69 H69C 0.9800 .
C70 O11 1.270(19) .
C70 N9 1.49(3) .
C70 H70 0.9500 .
N9 C71 1.476(15) .
N9 C72 1.561(15) .
C71 H71A 0.9800 .
C71 H71B 0.9800 .
C71 H71C 0.9800 .
C72 H72A 0.9800 .
C72 H72B 0.9800 .
C72 H72C 0.9800 .
O12 H12E 0.82(2) .
O12 H12D 0.82(2) .
